data_7042784
loop_
_publ_author_name
'Suzuki, Tatsuya'
'Masuda, Hideki'
'Fryzuk, Michael D.'

_publ_section_title
;
 Variable Coordination Geometries via an
 Amine-Tethered-Enamidophosphinimine Ligand on Cobalt
;
_journal_name_full 'Dalton Trans.'
_journal_paper_doi 10.1039/C7DT00930E
_journal_year 2017
_chemical_formula_moiety 'C58 H104 Co2 N6 P2'
_chemical_formula_sum 'C58 H104 Co2 N6 P2'
_chemical_formula_weight 1065.33
_space_group_crystal_system monoclinic
_space_group_IT_number 15
_space_group_name_Hall '-C 2yc'
_space_group_name_H-M_alt 'C 1 2/c 1'
_symmetry_Int_Tables_number 15
_symmetry_space_group_name_Hall '-C 2yc'
_symmetry_space_group_name_H-M 'C 1 2/c 1'
_atom_sites_solution_primary direct
_audit_creation_date 2016-11-22
_audit_creation_method
;
Olex2 1.2
(compiled 2016.09.09 svn.r3337 for OlexSys, GUI svn.r5227)
;
_audit_update_record
;
2016-12-12 deposited with the CCDC.
2017-04-24 downloaded from the CCDC.
;
_cell_angle_alpha 90
_cell_angle_beta 122.438(5)
_cell_angle_gamma 90
_cell_formula_units_Z 4
_cell_length_a 27.716(7)
_cell_length_b 10.304(3)
_cell_length_c 25.239(9)
_cell_measurement_reflns_used 9252
_cell_measurement_temperature 90
_cell_measurement_theta_max 27.53
_cell_measurement_theta_min 2.54
_cell_volume 6083(3)
_computing_cell_refinement 'SAINT v8.34A (Bruker, 2013)'
_computing_data_reduction 'SAINT v8.34A (Bruker, 2013)'
_computing_molecular_graphics 'Olex2 (Dolomanov et al., 2009)'
_computing_publication_material 'Olex2 (Dolomanov et al., 2009)'
_computing_structure_refinement 'olex2.refine (Bourhis et al., 2015)'
_computing_structure_solution 'SIR2004 (Burla et al., 2007)'
_diffrn_ambient_temperature 90
_diffrn_measured_fraction_theta_full 1.0000
_diffrn_measured_fraction_theta_max 0.9972
_diffrn_measurement_device_type 'Bruker APEX-II CCD'
_diffrn_measurement_method '\f and \w scans'
_diffrn_radiation_type 'Mo K\a'
_diffrn_radiation_wavelength 0.71073
_diffrn_reflns_av_R_equivalents 0.0359
_diffrn_reflns_av_unetI/netI 0.0208
_diffrn_reflns_limit_h_max 36
_diffrn_reflns_limit_h_min -36
_diffrn_reflns_limit_k_max 13
_diffrn_reflns_limit_k_min -13
_diffrn_reflns_limit_l_max 32
_diffrn_reflns_limit_l_min -32
_diffrn_reflns_number 52628
_diffrn_reflns_theta_full 26.0000
_diffrn_reflns_theta_max 27.55
_diffrn_reflns_theta_min 1.74
_diffrn_standards_number 0
_exptl_absorpt_coefficient_mu 0.637
_exptl_absorpt_correction_T_max 0.7456
_exptl_absorpt_correction_T_min 0.6911
_exptl_absorpt_correction_type multi-scan
_exptl_absorpt_process_details
;
SADABS-2014/5 (Bruker,2014/5) was used for absorption correction.
wR2(int) was 0.0476 before and 0.0440 after correction.
The Ratio of minimum to maximum transmission is 0.9269.
The \l/2 correction factor is 0.00150.
;
_exptl_crystal_colour brown
_exptl_crystal_colour_primary brown
_exptl_crystal_density_diffrn 1.1632
_exptl_crystal_description cube
_exptl_crystal_F_000 2316.2371
_exptl_crystal_size_max 0.23
_exptl_crystal_size_mid 0.2
_exptl_crystal_size_min 0.18
_refine_diff_density_max 0.5745
_refine_diff_density_min -0.3147
_refine_diff_density_rms 0.0619
_refine_ls_d_res_high 0.7683
_refine_ls_d_res_low 11.6958
_refine_ls_goodness_of_fit_ref 1.0502
_refine_ls_hydrogen_treatment mixed
_refine_ls_matrix_type full
_refine_ls_number_constraints 75
_refine_ls_number_parameters 320
_refine_ls_number_reflns 7013
_refine_ls_number_restraints 0
_refine_ls_restrained_S_all 1.0502
_refine_ls_R_factor_all 0.0348
_refine_ls_R_factor_gt 0.0284
_refine_ls_shift/su_max 0.0000
_refine_ls_shift/su_mean 0.0000
_refine_ls_structure_factor_coef Fsqd
_refine_ls_weighting_details 'w=1/[\s^2^(Fo^2^)+(0.0348P)^2^+6.3826P] where P=(Fo^2^+2Fc^2^)/3'
_refine_ls_weighting_scheme calc
_refine_ls_wR_factor_gt 0.0701
_refine_ls_wR_factor_ref 0.0745
_reflns_Friedel_coverage 0.0
_reflns_limit_h_max 30
_reflns_limit_h_min -36
_reflns_limit_k_max 13
_reflns_limit_k_min 0
_reflns_limit_l_max 32
_reflns_limit_l_min 0
_reflns_number_gt 6192
_reflns_number_total 7013
_reflns_threshold_expression I>=2u(I)
_cod_data_source_file c7dt00930e2.cif
_cod_data_source_block mf1347
_cod_database_code 7042784
_olex2_refinement_description
;
1. Fixed Uiso
 At 1.2 times of:
  All C(H) groups, All C(H,H) groups
 At 1.5 times of:
  All C(H,H,H) groups
2.a Ternary CH refined with riding coordinates:
 C27(H27), C24(H24), C15(H15), C12(H12)
2.b Secondary CH2 refined with riding coordinates:
 C6(H6a,H6b), C5(H5a,H5b), C8(H8a,H8b), C9(H9a,H9b), C10(H10a,H10b), C4(H4a,
 H4b), C2(H2a,H2b)
2.c Aromatic/amide H refined with riding coordinates:
 C21(H21), C20(H20), C22(H22)
2.d Idealised Me refined as rotating group:
 C25(H25a,H25b,H25c), C28(H28a,H28b,H28c), C29(H29a,H29b,H29c), C17(H17a,H17b,
 H17c), C13(H13a,H13b,H13c), C16(H16a,H16b,H16c), C14(H14a,H14b,H14c), C3(H3a,
 H3b,H3c), C26(H26a,H26b,H26c), C1(H1a,H1b,H1c)
;
_olex2_submission_special_instructions 'No special instructions were received'

loop_
_space_group_symop_id
_space_group_symop_operation_xyz
1 x,y,z
2 -x,y,-z+1/2
3 -x,-y,-z
4 x,-y,z-1/2
5 x+1/2,y+1/2,z
6 -x+1/2,y+1/2,-z+1/2
7 -x+1/2,-y+1/2,-z
8 x+1/2,-y+1/2,z-1/2

loop_
_atom_site_label
_atom_site_type_symbol
_atom_site_fract_x
_atom_site_fract_y
_atom_site_fract_z
_atom_site_U_iso_or_equiv
_atom_site_adp_type
_atom_site_occupancy
_atom_site_site_symmetry_order
_atom_site_refinement_flags_posn
_atom_site_refinement_flags_adp
_atom_site_refinement_flags_occupancy
Co1 Co 0.460983(7) 0.432246(16) 0.260418(8) 0.01061(6) Uani 1.000000 1 . . .
P1 P 0.345515(15) 0.32698(3) 0.228538(16) 0.01434(8) Uani 1.000000 1 . . .
N2 N 0.37798(5) 0.40507(11) 0.20080(5) 0.0125(2) Uani 1.000000 1 . . .
N1 N 0.46287(5) 0.47011(11) 0.33705(5) 0.0135(2) Uani 1.000000 1 . . .
N3 N 0.52400(5) 0.77262(11) 0.43293(5) 0.0162(2) Uani 1.000000 1 . . .
C18 C 0.35342(5) 0.45014(13) 0.13766(6) 0.0123(2) Uani 1.000000 1 . . .
C7 C 0.41935(6) 0.44636(13) 0.34458(6) 0.0151(3) Uani 1.000000 1 . . .
C23 C 0.33402(6) 0.58093(13) 0.12318(6) 0.0146(3) Uani 1.000000 1 . . .
C6 C 0.50988(6) 0.55088(13) 0.38530(6) 0.0160(3) Uani 1.000000 1 . . .
H6a H 0.51950(6) 0.52341(13) 0.42663(6) 0.0192(3) Uiso 1.000000 1 R . .
H6b H 0.54345(6) 0.53978(13) 0.38298(6) 0.0192(3) Uiso 1.000000 1 R . .
C19 C 0.35232(5) 0.37093(13) 0.09121(6) 0.0130(2) Uani 1.000000 1 . . .
C11 C 0.36730(6) 0.38691(14) 0.30302(6) 0.0165(3) Uani 1.000000 1 . . .
C5 C 0.49230(6) 0.69466(13) 0.37547(6) 0.0166(3) Uani 1.000000 1 . . .
H5a H 0.45178(6) 0.70057(13) 0.35944(6) 0.0199(3) Uiso 1.000000 1 R . .
H5b H 0.49836(6) 0.73086(13) 0.34401(6) 0.0199(3) Uiso 1.000000 1 R . .
C21 C 0.30636(6) 0.54535(14) 0.01532(6) 0.0189(3) Uani 1.000000 1 . . .
H21 H 0.28940(6) 0.57560(14) -0.02563(6) 0.0227(3) Uiso 1.000000 1 R . .
C20 C 0.32823(6) 0.42083(14) 0.03050(6) 0.0168(3) Uani 1.000000 1 . . .
H20 H 0.32692(6) 0.36890(14) -0.00039(6) 0.0201(3) Uiso 1.000000 1 R . .
C27 C 0.37812(6) 0.23515(13) 0.10480(6) 0.0153(3) Uani 1.000000 1 . . .
H27 H 0.39528(6) 0.21781(13) 0.14962(6) 0.0183(3) Uiso 1.000000 1 R . .
C24 C 0.34196(6) 0.67564(14) 0.17370(7) 0.0184(3) Uani 1.000000 1 . . .
H24 H 0.34582(6) 0.62526(14) 0.20871(7) 0.0221(3) Uiso 1.000000 1 R . .
C22 C 0.30994(6) 0.62484(14) 0.06169(7) 0.0184(3) Uani 1.000000 1 . . .
H22 H 0.29597(6) 0.70922(14) 0.05156(7) 0.0220(3) Uiso 1.000000 1 R . .
C15 C 0.36171(7) 0.15159(14) 0.23474(7) 0.0207(3) Uani 1.000000 1 . . .
H15 H 0.34901(7) 0.11867(14) 0.19279(7) 0.0249(4) Uiso 1.000000 1 R . .
C25 C 0.39683(6) 0.75483(14) 0.19829(7) 0.0203(3) Uani 1.000000 1 . . .
H25a H 0.42877(9) 0.69700(14) 0.2134(5) 0.0304(4) Uiso 1.000000 1 GR . .
H25b H 0.39341(19) 0.8070(8) 0.16493(15) 0.0304(4) Uiso 1.000000 1 GR . .
H25c H 0.4027(3) 0.8100(8) 0.2319(4) 0.0304(4) Uiso 1.000000 1 GR . .
C12 C 0.26706(6) 0.33347(16) 0.18135(7) 0.0223(3) Uani 1.000000 1 . . .
H12 H 0.25416(6) 0.29032(16) 0.20623(7) 0.0268(4) Uiso 1.000000 1 R . .
C28 C 0.33336(6) 0.12928(14) 0.06783(7) 0.0220(3) Uani 1.000000 1 . . .
H28a H 0.3037(3) 0.1344(7) 0.0766(4) 0.0330(5) Uiso 1.000000 1 GR . .
H28b H 0.3171(4) 0.1417(7) 0.02371(8) 0.0330(5) Uiso 1.000000 1 GR . .
H28c H 0.35126(12) 0.04554(15) 0.0801(4) 0.0330(5) Uiso 1.000000 1 GR . .
C8 C 0.42191(6) 0.47733(15) 0.40560(7) 0.0209(3) Uani 1.000000 1 . . .
H8a H 0.44419(6) 0.41287(15) 0.43764(7) 0.0250(4) Uiso 1.000000 1 R . .
H8b H 0.43837(6) 0.56241(15) 0.42146(7) 0.0250(4) Uiso 1.000000 1 R . .
C29 C 0.42561(6) 0.22540(14) 0.09099(7) 0.0209(3) Uani 1.000000 1 . . .
H29a H 0.40983(11) 0.2416(11) 0.04721(13) 0.0314(4) Uiso 1.000000 1 GR . .
H29b H 0.4547(2) 0.2885(7) 0.1156(4) 0.0314(4) Uiso 1.000000 1 GR . .
H29c H 0.4420(3) 0.1400(4) 0.1015(5) 0.0314(4) Uiso 1.000000 1 GR . .
C17 C 0.42617(7) 0.13053(14) 0.27723(7) 0.0248(3) Uani 1.000000 1 . . .
H17a H 0.44523(8) 0.1764(9) 0.2605(3) 0.0373(5) Uiso 1.000000 1 GR . .
H17b H 0.43931(11) 0.1624(10) 0.31858(16) 0.0373(5) Uiso 1.000000 1 GR . .
H17c H 0.43449(8) 0.03955(18) 0.2794(4) 0.0373(5) Uiso 1.000000 1 GR . .
C9 C 0.35911(7) 0.47342(18) 0.38558(8) 0.0274(3) Uani 1.000000 1 . . .
H9a H 0.35557(7) 0.44719(18) 0.42026(8) 0.0328(4) Uiso 1.000000 1 R . .
H9b H 0.34125(7) 0.55767(18) 0.37057(8) 0.0328(4) Uiso 1.000000 1 R . .
C10 C 0.33194(7) 0.37264(17) 0.33270(7) 0.0241(3) Uani 1.000000 1 . . .
H10a H 0.29196(7) 0.39197(17) 0.30271(7) 0.0289(4) Uiso 1.000000 1 R . .
H10b H 0.33519(7) 0.28582(17) 0.34916(7) 0.0289(4) Uiso 1.000000 1 R . .
C13 C 0.24388(7) 0.47164(18) 0.17019(8) 0.0283(3) Uani 1.000000 1 . . .
H13a H 0.2641(4) 0.5195(4) 0.20883(15) 0.0424(5) Uiso 1.000000 1 GR . .
H13b H 0.2491(5) 0.5130(4) 0.1395(4) 0.0424(5) Uiso 1.000000 1 GR . .
H13c H 0.20391(14) 0.46942(19) 0.1552(6) 0.0424(5) Uiso 1.000000 1 GR . .
C4 C 0.58202(7) 0.79581(16) 0.44691(8) 0.0256(3) Uani 1.000000 1 . . .
H4a H 0.59754(7) 0.71430(16) 0.44330(8) 0.0307(4) Uiso 1.000000 1 R . .
H4b H 0.57969(7) 0.85453(16) 0.41557(8) 0.0307(4) Uiso 1.000000 1 R . .
C16 C 0.33100(8) 0.07452(16) 0.26036(9) 0.0328(4) Uani 1.000000 1 . . .
H16a H 0.3404(5) 0.1107(8) 0.2998(3) 0.0493(6) Uiso 1.000000 1 GR . .
H16b H 0.29044(9) 0.0793(11) 0.2310(3) 0.0493(6) Uiso 1.000000 1 GR . .
H16c H 0.3430(4) -0.0145(3) 0.2662(6) 0.0493(6) Uiso 1.000000 1 GR . .
C14 C 0.23936(7) 0.25961(18) 0.11888(7) 0.0283(4) Uani 1.000000 1 . . .
H14a H 0.2509(4) 0.2982(8) 0.0927(2) 0.0425(5) Uiso 1.000000 1 GR . .
H14b H 0.2514(4) 0.1705(3) 0.12681(8) 0.0425(5) Uiso 1.000000 1 GR . .
H14c H 0.19851(7) 0.2639(10) 0.0980(3) 0.0425(5) Uiso 1.000000 1 GR . .
C3 C 0.62304(7) 0.85254(17) 0.51156(8) 0.0311(4) Uani 1.000000 1 . . .
H3a H 0.6128(3) 0.9410(4) 0.5126(2) 0.0466(6) Uiso 1.000000 1 GR . .
H3b H 0.6210(4) 0.8031(8) 0.54253(10) 0.0466(6) Uiso 1.000000 1 GR . .
H3c H 0.66129(10) 0.8494(12) 0.5204(3) 0.0466(6) Uiso 1.000000 1 GR . .
C2 C 0.49451(7) 0.89616(15) 0.42509(8) 0.0261(3) Uani 1.000000 1 . . .
H2a H 0.52005(7) 0.95410(15) 0.45903(8) 0.0314(4) Uiso 1.000000 1 R . .
H2b H 0.48553(7) 0.93605(15) 0.38600(8) 0.0314(4) Uiso 1.000000 1 R . .
C26 C 0.29187(7) 0.77106(17) 0.15117(8) 0.0298(4) Uani 1.000000 1 . . .
H26a H 0.2926(3) 0.8340(8) 0.1236(5) 0.0447(6) Uiso 1.000000 1 GR . .
H26b H 0.25641(7) 0.7242(2) 0.1292(5) 0.0447(6) Uiso 1.000000 1 GR . .
H26c H 0.2954(3) 0.8145(9) 0.18672(9) 0.0447(6) Uiso 1.000000 1 GR . .
C1 C 0.43995(8) 0.8808(2) 0.42452(11) 0.0516(6) Uani 1.000000 1 . . .
H1a H 0.4129(3) 0.8312(14) 0.3884(4) 0.0774(9) Uiso 1.000000 1 GR . .
H1b H 0.44811(15) 0.8366(14) 0.4619(4) 0.0774(9) Uiso 1.000000 1 GR . .
H1c H 0.4242(4) 0.9649(2) 0.4228(8) 0.0774(9) Uiso 1.000000 1 GR . .
H H 0.5 0.537(3) 0.25 0.030(7) Uiso 1.000000 2 S T P
Ha H 0.5 0.330(2) 0.25 0.024(6) Uiso 1.000000 2 S T P

loop_
_atom_site_aniso_label
_atom_site_aniso_U_11
_atom_site_aniso_U_22
_atom_site_aniso_U_33
_atom_site_aniso_U_12
_atom_site_aniso_U_13
_atom_site_aniso_U_23
Co1 0.00978(9) 0.01144(9) 0.01173(9) -0.00085(6) 0.00652(7) -0.00152(6)
P1 0.01261(16) 0.01966(17) 0.01253(16) -0.00538(13) 0.00792(14) -0.00221(13)
N2 0.0106(5) 0.0167(5) 0.0113(5) -0.0020(4) 0.0066(4) -0.0003(4)
N1 0.0130(5) 0.0143(5) 0.0134(5) -0.0012(4) 0.0072(5) -0.0035(4)
N3 0.0184(6) 0.0130(5) 0.0154(6) 0.0007(4) 0.0079(5) -0.0034(4)
C18 0.0081(6) 0.0163(6) 0.0126(6) -0.0015(5) 0.0057(5) -0.0007(5)
C7 0.0182(7) 0.0149(6) 0.0133(6) 0.0016(5) 0.0093(5) -0.0001(5)
C23 0.0106(6) 0.0172(6) 0.0162(6) 0.0002(5) 0.0073(5) -0.0021(5)
C6 0.0144(6) 0.0169(6) 0.0148(6) -0.0009(5) 0.0065(5) -0.0041(5)
C19 0.0103(6) 0.0149(6) 0.0140(6) -0.0024(5) 0.0067(5) -0.0015(5)
C11 0.0158(7) 0.0233(7) 0.0140(6) -0.0027(5) 0.0105(6) -0.0012(5)
C5 0.0169(7) 0.0163(6) 0.0142(6) 0.0002(5) 0.0069(6) -0.0024(5)
C21 0.0177(7) 0.0238(7) 0.0120(6) -0.0008(6) 0.0057(6) 0.0033(5)
C20 0.0164(7) 0.0212(7) 0.0129(6) -0.0035(5) 0.0080(5) -0.0041(5)
C27 0.0165(6) 0.0144(6) 0.0153(6) -0.0009(5) 0.0088(6) -0.0031(5)
C24 0.0184(7) 0.0176(7) 0.0201(7) 0.0044(5) 0.0110(6) -0.0016(5)
C22 0.0156(7) 0.0163(6) 0.0204(7) 0.0023(5) 0.0078(6) 0.0034(5)
C15 0.0264(8) 0.0177(7) 0.0205(7) -0.0105(6) 0.0141(6) -0.0036(5)
C25 0.0205(7) 0.0160(6) 0.0210(7) 0.0030(6) 0.0089(6) -0.0028(5)
C12 0.0139(7) 0.0388(9) 0.0168(7) -0.0079(6) 0.0100(6) -0.0038(6)
C28 0.0218(7) 0.0172(7) 0.0255(8) -0.0042(6) 0.0117(6) -0.0048(6)
C8 0.0247(8) 0.0257(7) 0.0167(7) -0.0032(6) 0.0141(6) -0.0045(6)
C29 0.0193(7) 0.0191(7) 0.0265(8) -0.0002(6) 0.0137(6) -0.0057(6)
C17 0.0296(8) 0.0141(7) 0.0261(8) -0.0025(6) 0.0117(7) 0.0040(6)
C9 0.0304(9) 0.0391(9) 0.0239(8) -0.0024(7) 0.0220(7) -0.0045(7)
C10 0.0227(7) 0.0368(9) 0.0199(7) -0.0064(7) 0.0162(6) -0.0022(6)
C13 0.0144(7) 0.0461(10) 0.0260(8) 0.0015(7) 0.0120(6) -0.0011(7)
C4 0.0210(7) 0.0260(8) 0.0275(8) -0.0053(6) 0.0115(7) -0.0118(6)
C16 0.0482(11) 0.0241(8) 0.0387(10) -0.0191(8) 0.0316(9) -0.0069(7)
C14 0.0171(7) 0.0475(10) 0.0194(7) -0.0131(7) 0.0091(6) -0.0087(7)
C3 0.0254(8) 0.0273(8) 0.0278(8) -0.0039(7) 0.0058(7) -0.0070(7)
C2 0.0282(8) 0.0175(7) 0.0245(8) 0.0050(6) 0.0087(7) -0.0049(6)
C26 0.0217(8) 0.0288(8) 0.0345(9) 0.0079(7) 0.0121(7) -0.0086(7)
C1 0.0315(10) 0.0515(12) 0.0680(15) 0.0037(9) 0.0243(11) -0.0330(11)

loop_
_atom_type_symbol
_atom_type_scat_dispersion_real
_atom_type_scat_dispersion_imag
_atom_type_scat_Cromer_Mann_a1
_atom_type_scat_Cromer_Mann_a2
_atom_type_scat_Cromer_Mann_a3
_atom_type_scat_Cromer_Mann_a4
_atom_type_scat_Cromer_Mann_b1
_atom_type_scat_Cromer_Mann_b2
_atom_type_scat_Cromer_Mann_b3
_atom_type_scat_Cromer_Mann_b4
_atom_type_scat_Cromer_Mann_c
_atom_type_scat_source
_atom_type_scat_dispersion_source
H 0.00000 0.00000 0.49300 0.32291 0.14019 0.04081 10.51090 26.12570 3.14236 57.79970 0.0030380000826 'International Tables Volume C Table 6.1.1.4 (pp. 500-502)' 'Henke, Gullikson and Davis, At. Data and Nucl. Data Tables, 1993, 54, 2'
C 0.00347 0.00161 2.31000 1.02000 1.58860 0.86500 20.84390 10.20750 0.56870 51.65120 0.215599998832 'International Tables Volume C Table 6.1.1.4 (pp. 500-502)' 'Henke, Gullikson and Davis, At. Data and Nucl. Data Tables, 1993, 54, 2'
N 0.00653 0.00323 12.21260 3.13220 2.01250 1.16630 0.00570 9.89330 28.99750 0.58260 -11.5290002823 'International Tables Volume C Table 6.1.1.4 (pp. 500-502)' 'Henke, Gullikson and Davis, At. Data and Nucl. Data Tables, 1993, 54, 2'
Co 0.35655 0.96576 12.28410 7.34090 4.00340 2.34880 4.27910 0.27840 13.53590 71.16920 1.01180005074 'International Tables Volume C Table 6.1.1.4 (pp. 500-502)' 'Henke, Gullikson and Davis, At. Data and Nucl. Data Tables, 1993, 54, 2'
P 0.10434 0.09671 6.43450 4.17910 1.78000 1.49080 1.90670 27.15700 0.52600 68.16450 1.11489999294 'International Tables Volume C Table 6.1.1.4 (pp. 500-502)' 'Henke, Gullikson and Davis, At. Data and Nucl. Data Tables, 1993, 54, 2'

loop_
_geom_angle_atom_site_label_1
_geom_angle_atom_site_label_2
_geom_angle_atom_site_label_3
_geom_angle
_geom_angle_site_symmetry_1
N1 Co1 N2 100.63(5) .
H Co1 N2 124.5(3) .
H Co1 N1 110.9(4) .
Ha Co1 N2 112.7(4) .
Ha Co1 N1 128.6(2) .
Ha Co1 H 81.5(10) .
C11 P1 N2 109.72(6) .
C15 P1 N2 110.88(6) .
C15 P1 C11 109.01(7) .
C12 P1 N2 116.15(6) .
C12 P1 C11 106.86(7) .
C12 P1 C15 103.88(7) .
P1 N2 Co1 115.48(6) .
C18 N2 Co1 117.67(8) .
C18 N2 P1 126.78(9) .
C7 N1 Co1 123.90(9) .
C6 N1 Co1 118.36(9) .
C6 N1 C7 116.75(11) .
C4 N3 C5 108.93(11) .
C2 N3 C5 110.28(11) .
C2 N3 C4 110.49(12) .
C23 C18 N2 118.73(11) .
C19 C18 N2 121.36(12) .
C19 C18 C23 119.72(12) .
C11 C7 N1 128.46(12) .
C8 C7 N1 122.87(12) .
C8 C7 C11 108.61(12) .
C24 C23 C18 121.71(12) .
C22 C23 C18 118.80(12) .
C22 C23 C24 119.40(12) .
H6a C6 N1 109.58(7) .
H6b C6 N1 109.58(7) .
H6b C6 H6a 108.1 .
C5 C6 N1 110.35(11) .
C5 C6 H6a 109.58(7) .
C5 C6 H6b 109.58(7) .
C20 C19 C18 118.72(12) .
C27 C19 C18 122.95(12) .
C27 C19 C20 118.30(12) .
C7 C11 P1 125.90(10) .
C10 C11 P1 123.42(10) .
C10 C11 C7 110.58(12) .
C6 C5 N3 113.46(11) .
H5a C5 N3 108.88(7) .
H5a C5 C6 108.88(7) .
H5b C5 N3 108.88(7) .
H5b C5 C6 108.88(7) .
H5b C5 H5a 107.7 .
C20 C21 H21 120.27(8) .
C22 C21 H21 120.27(8) .
C22 C21 C20 119.45(13) .
C21 C20 C19 121.66(13) .
H20 C20 C19 119.17(8) .
H20 C20 C21 119.17(8) .
H27 C27 C19 107.80(7) .
C28 C27 C19 112.75(11) .
C28 C27 H27 107.80(8) .
C29 C27 C19 111.40(11) .
C29 C27 H27 107.80(8) .
C29 C27 C28 109.10(11) .
H24 C24 C23 108.18(8) .
C25 C24 C23 110.23(11) .
C25 C24 H24 108.18(8) .
C26 C24 C23 113.74(12) .
C26 C24 H24 108.18(9) .
C26 C24 C25 108.16(12) .
C21 C22 C23 121.45(13) .
H22 C22 C23 119.28(8) .
H22 C22 C21 119.28(8) .
H15 C15 P1 108.46(5) .
C17 C15 P1 109.74(10) .
C17 C15 H15 108.46(8) .
C16 C15 P1 112.12(11) .
C16 C15 H15 108.46(9) .
C16 C15 C17 109.53(13) .
H25a C25 C24 109.5 .
H25b C25 C24 109.5 .
H25b C25 H25a 109.5 .
H25c C25 C24 109.5 .
H25c C25 H25a 109.5 .
H25c C25 H25b 109.5 .
H12 C12 P1 106.25(5) .
C13 C12 P1 112.88(11) .
C13 C12 H12 106.25(8) .
C14 C12 P1 114.44(11) .
C14 C12 H12 106.25(8) .
C14 C12 C13 110.13(13) .
H28a C28 C27 109.5 .
H28b C28 C27 109.5 .
H28b C28 H28a 109.5 .
H28c C28 C27 109.5 .
H28c C28 H28a 109.5 .
H28c C28 H28b 109.5 .
H8a C8 C7 111.09(8) .
H8b C8 C7 111.09(8) .
H8b C8 H8a 109.1 .
C9 C8 C7 103.34(12) .
C9 C8 H8a 111.09(9) .
C9 C8 H8b 111.09(9) .
H29a C29 C27 109.5 .
H29b C29 C27 109.5 .
H29b C29 H29a 109.5 .
H29c C29 C27 109.5 .
H29c C29 H29a 109.5 .
H29c C29 H29b 109.5 .
H17a C17 C15 109.5 .
H17b C17 C15 109.5 .
H17b C17 H17a 109.5 .
H17c C17 C15 109.5 .
H17c C17 H17a 109.5 .
H17c C17 H17b 109.5 .
H9a C9 C8 110.91(8) .
H9b C9 C8 110.91(9) .
H9b C9 H9a 108.9 .
C10 C9 C8 104.23(12) .
C10 C9 H9a 110.91(8) .
C10 C9 H9b 110.91(9) .
C9 C10 C11 102.55(12) .
H10a C10 C11 111.26(8) .
H10a C10 C9 111.26(9) .
H10b C10 C11 111.26(9) .
H10b C10 C9 111.26(9) .
H10b C10 H10a 109.2 .
H13a C13 C12 109.5 .
H13b C13 C12 109.5 .
H13b C13 H13a 109.5 .
H13c C13 C12 109.5 .
H13c C13 H13a 109.5 .
H13c C13 H13b 109.5 .
H4a C4 N3 108.67(8) .
H4b C4 N3 108.67(8) .
H4b C4 H4a 107.6 .
C3 C4 N3 114.37(13) .
C3 C4 H4a 108.67(9) .
C3 C4 H4b 108.67(10) .
H16a C16 C15 109.5 .
H16b C16 C15 109.5 .
H16b C16 H16a 109.5 .
H16c C16 C15 109.5 .
H16c C16 H16a 109.5 .
H16c C16 H16b 109.5 .
H14a C14 C12 109.5 .
H14b C14 C12 109.5 .
H14b C14 H14a 109.5 .
H14c C14 C12 109.5 .
H14c C14 H14a 109.5 .
H14c C14 H14b 109.5 .
H3a C3 C4 109.5 .
H3b C3 C4 109.5 .
H3b C3 H3a 109.5 .
H3c C3 C4 109.5 .
H3c C3 H3a 109.5 .
H3c C3 H3b 109.5 .
H2a C2 N3 108.96(8) .
H2b C2 N3 108.96(8) .
H2b C2 H2a 107.8 .
C1 C2 N3 113.10(15) .
C1 C2 H2a 108.96(10) .
C1 C2 H2b 108.96(12) .
H26a C26 C24 109.5 .
H26b C26 C24 109.5 .
H26b C26 H26a 109.5 .
H26c C26 C24 109.5 .
H26c C26 H26a 109.5 .
H26c C26 H26b 109.5 .
H1a C1 C2 109.5 .
H1b C1 C2 109.5 .
H1b C1 H1a 109.5 .
H1c C1 C2 109.5 .
H1c C1 H1a 109.5 .
H1c C1 H1b 109.5 .
Co1 H Co1 97.8(14) 2_655
Co1 Ha Co1 99.3(13) 2_655

loop_
_geom_bond_atom_site_label_1
_geom_bond_atom_site_label_2
_geom_bond_distance
_geom_bond_site_symmetry_2
Co1 Co1 2.4848(6) 2_655
Co1 N2 1.9803(12) .
Co1 N1 1.9462(13) .
Co1 H 1.649(17) .
Co1 Ha 1.631(16) .
P1 N2 1.6195(11) .
P1 C11 1.7498(15) .
P1 C15 1.8484(16) .
P1 C12 1.8366(15) .
N2 C18 1.4336(17) .
N1 C7 1.3405(18) .
N1 C6 1.4734(17) .
N3 C5 1.4673(17) .
N3 C4 1.4692(19) .
N3 C2 1.4676(18) .
C18 C23 1.4240(19) .
C18 C19 1.4153(18) .
C7 C11 1.390(2) .
C7 C8 1.5367(19) .
C23 C24 1.5250(19) .
C23 C22 1.396(2) .
C6 H6a 0.9700 .
C6 H6b 0.9700 .
C6 C5 1.5375(19) .
C19 C20 1.4003(19) .
C19 C27 1.5242(19) .
C11 C10 1.5267(19) .
C5 H5a 0.9700 .
C5 H5b 0.9700 .
C21 H21 0.9300 .
C21 C20 1.382(2) .
C21 C22 1.388(2) .
C20 H20 0.9300 .
C27 H27 0.9800 .
C27 C28 1.5355(19) .
C27 C29 1.5350(19) .
C24 H24 0.9800 .
C24 C25 1.533(2) .
C24 C26 1.540(2) .
C22 H22 0.9300 .
C15 H15 0.9800 .
C15 C17 1.528(2) .
C15 C16 1.537(2) .
C25 H25a 0.9600 .
C25 H25b 0.9600 .
C25 H25c 0.9600 .
C12 H12 0.9800 .
C12 C13 1.525(2) .
C12 C14 1.535(2) .
C28 H28a 0.9600 .
C28 H28b 0.9600 .
C28 H28c 0.9600 .
C8 H8a 0.9700 .
C8 H8b 0.9700 .
C8 C9 1.531(2) .
C29 H29a 0.9600 .
C29 H29b 0.9600 .
C29 H29c 0.9600 .
C17 H17a 0.9600 .
C17 H17b 0.9600 .
C17 H17c 0.9600 .
C9 H9a 0.9700 .
C9 H9b 0.9700 .
C9 C10 1.532(2) .
C10 H10a 0.9700 .
C10 H10b 0.9700 .
C13 H13a 0.9600 .
C13 H13b 0.9600 .
C13 H13c 0.9600 .
C4 H4a 0.9700 .
C4 H4b 0.9700 .
C4 C3 1.519(2) .
C16 H16a 0.9600 .
C16 H16b 0.9600 .
C16 H16c 0.9600 .
C14 H14a 0.9600 .
C14 H14b 0.9600 .
C14 H14c 0.9600 .
C3 H3a 0.9600 .
C3 H3b 0.9600 .
C3 H3c 0.9600 .
C2 H2a 0.9700 .
C2 H2b 0.9700 .
C2 C1 1.513(3) .
C26 H26a 0.9600 .
C26 H26b 0.9600 .
C26 H26c 0.9600 .
C1 H1a 0.9600 .
C1 H1b 0.9600 .
C1 H1c 0.9600 .
